data_2002917
loop_
_publ_author_name
'Chernyshev, Vladimir V.'
'Fitch, Andrew N.'
'Sonneveld, Eduard J.'
'Kurbakov, Alexander I.'
'Makarov, Vadim A.'
'Tafeenko, Victor A.'

_publ_section_title
;
 Crystal and molecular structures of
 2-[1-(2-aminoethyl)-2-imidazolidinylidene]-2-nitroacetonitrile
 (C~7~H~11~N~5~O~2~) and
 2,6-diamino-5-hydroxy-3-nitro-4<i>H</i>-pyrazolo[1,5-<i>a</i>]pyrimidin-7-one
 monohydrate (C~6~H~6~N~6~O~4~&#x00B7;H~2~O) from X-ray, synchrotron and
 neutron powder diffraction data
;
_journal_issue 4
_journal_name_full 'Acta Crystallographica Section B'
_journal_page_first 554
_journal_page_last 562
_journal_paper_doi 10.1107/S010876819900213X
_journal_volume 55
_journal_year 1999
_chemical_formula_sum 'C7 H11 N5 O2'
_chemical_formula_weight 197.21
_chemical_name_systematic
;
[1-(2-aminoethyl)-1,2-dihydroimidazolidene-2]nitroacetonitrile
;
_space_group_IT_number 14
_symmetry_cell_setting monoclinic
_symmetry_space_group_name_Hall '-P 2yn'
_symmetry_space_group_name_H-M 'P 1 21/n 1'
_cell_angle_alpha 90.00000(10)
_cell_angle_beta 111.937(6)
_cell_angle_gamma 90.00000(10)
_cell_formula_units_Z 4
_cell_length_a 7.4889(8)
_cell_length_b 17.273(2)
_cell_length_c 7.4073(8)
_cell_measurement_reflns_used 50
_cell_measurement_temperature 295(2)
_cell_volume 888.8(2)
_diffrn_ambient_temperature 295(2)
_diffrn_measurement_device_type 'ESRF powder diffractometer'
_diffrn_radiation_monochromator 'Si 111 double crystal'
_diffrn_radiation_type synchrotron
_diffrn_radiation_wavelength 0.85617(3)
_exptl_absorpt_coefficient_mu 0.113
_exptl_crystal_density_diffrn 1.474
_exptl_crystal_density_method 'not measured'
_exptl_crystal_F_000 416
_refine_ls_extinction_method none
_refine_ls_goodness_of_fit_all 1.45
_refine_ls_hydrogen_treatment mixed
_refine_ls_matrix_type fullcycle
_refine_ls_number_constraints 10
_refine_ls_number_parameters 135
_refine_ls_number_restraints 112
_refine_ls_restrained_S_all 1.60
_refine_ls_shift/su_max .10
_refine_ls_structure_factor_coef Inet
_refine_ls_weighting_scheme sigma
_cod_data_source_file an0555.cif
_cod_data_source_block I2
_cod_original_sg_symbol_H-M 'P 21/n'
_cod_database_code 2002917

loop_
_symmetry_equiv_pos_site_id
_symmetry_equiv_pos_as_xyz
1 'x, y, z'
2 '-x+1/2, y+1/2, -z+1/2'
3 '-x, -y, -z'
4 'x-1/2, -y-1/2, z-1/2'

loop_
_atom_site_label
_atom_site_fract_x
_atom_site_fract_y
_atom_site_fract_z
_atom_site_U_iso_or_equiv
_atom_site_thermal_displace_type
_atom_site_occupancy
_atom_site_type_symbol
O1 .2150(8) .6302(3) .3818(9) .065(6) Uiso 1 O
O2 .4715(7) .5869(3) .3457(9) .070(6) Uiso 1 O
N1 .4562(8) .4475(3) .1850(10) .032(4) Uiso 1 N
N2 .2009(7) .3757(3) .1460(8) .048(5) Uiso 1 N
N3 .1403(8) .3163(3) .5002(7) .057(5) Uiso 1 N
N4 .3019(9) .5788(4) .3340(10) .043(5) Uiso 1 N
N5 -.1526(8) .5103(3) .2530(10) .063(5) Uiso 1 N
C2 .2798(9) .4461(5) .2050(10) .050(6) Uiso 1 C
C3 .5080(9) .3741(4) .1260(10) .069(7) Uiso 1 C
C4 .3237(9) .3276(5) .0779(9) .081(7) Uiso 1 C
C5 .1975(9) .5107(5) .2570(10) .032(5) Uiso 1 C
C6 .0017(9) .5084(6) .2550(10) .026(4) Uiso 1 C
C7 .0181(9) .3423(4) .1388(8) .072(7) Uiso 1 C
C8 .0489(9) .2865(4) .3077(9) .054(6) Uiso 1 C
H1 .525(6) .495(3) .188(6) .12(3) Uiso 1 H
H3 .612(7) .352(3) .235(7) .12(3) Uiso 1 H
H31 .548(8) .378(3) .017(6) .12(3) Uiso 1 H
H4 .265(8) .320(3) -.063(6) .12(3) Uiso 1 H
H41 .345(8) .279(3) .145(6) .12(3) Uiso 1 H
H7 -.042(8) .315(3) .018(7) .12(3) Uiso 1 H
H71 -.068(7) .384(3) .140(7) .12(3) Uiso 1 H
H8 -.079(7) .272(3) .301(6) .12(3) Uiso 1 H
H81 .115(6) .242(3) .290(7) .12(3) Uiso 1 H
H9 .141(6) .369(3) .535(6) .12(3) Uiso 1 H
H91 .230(7) .283(3) .601(6) .12(3) Uiso 1 H

loop_
_atom_type_symbol
_atom_type_description
_atom_type_scat_dispersion_real
_atom_type_scat_dispersion_imag
_atom_type_scat_source
O O 0.0106 0.0060 'International Tables Vol C Tables 4.2.6.8 and 6.1.1.4'
N N 0.0061 0.0033 'International Tables Vol C Tables 4.2.6.8 and 6.1.1.4'
C C 0.0033 0.0016 'International Tables Vol C Tables 4.2.6.8 and 6.1.1.4'
H H 0.0000 0.0000 'International Tables Vol C Tables 4.2.6.8 and 6.1.1.4'
